data_7151067
loop_
_publ_author_name
'Koketsu, Mamoru'
'Otsuka, Toshihiro'
'Swenson, Dale'
'Ishihara, Hideharu'

_publ_section_title
;
 The synthesis of 1-thia-6-oxa-6alambda(4)-seleno-3-azapentalene and a
 3H-1,2,4-dithiazole.
;
_journal_issue 4
_journal_name_full 'Organic &amp; biomolecular chemistry'
_journal_page_first 613
_journal_page_last 616
_journal_paper_doi 10.1039/b617097h
_journal_volume 5
_journal_year 2007
_chemical_formula_moiety 'C9 H12 N2 O2 S Se'
_chemical_formula_sum 'C9 H12 N2 O2 S Se'
_chemical_formula_weight 291.24
_chemical_name_systematic
;
5-Methyl-2-dimethylamino-4-methylcarbonyl-
1-thia-6-oxa-6a\l4-seleno-3-azapentalene
;
_space_group_IT_number 14
_symmetry_cell_setting monoclinic
_symmetry_space_group_name_Hall '-P 2ybc'
_symmetry_space_group_name_H-M 'P 1 21/c 1'
_atom_sites_solution_hydrogens geom
_atom_sites_solution_primary direct
_atom_sites_solution_secondary difmap
_audit_creation_method SHELXL-97
_cell_angle_alpha 90.00
_cell_angle_beta 110.451(5)
_cell_angle_gamma 90.00
_cell_formula_units_Z 4
_cell_length_a 7.6506(8)
_cell_length_b 18.5206(18)
_cell_length_c 8.4687(8)
_cell_measurement_reflns_used 4173
_cell_measurement_temperature 190(2)
_cell_measurement_theta_max 27.5
_cell_measurement_theta_min 1.0
_cell_volume 1124.3(2)
_computing_cell_refinement 'HKL Scalepack (Otwinowski & Minor, 1997)'
_computing_data_collection 'Collect (Nonius BV, 1997-2000)'
_computing_data_reduction 'HKL Denzo, Scalepack (Otwinowski & Minor, 1997)'
_computing_molecular_graphics 'SHELXTL v6.1 (Sheldrick, 1997)'
_computing_publication_material 'SHELXTL v6.1 (Sheldrick, 1997)'
_computing_structure_refinement 'SHELXTL v6.1 (Sheldrick, 1997)'
_computing_structure_solution 'SHELXTL v6.1 (Sheldrick, 1997)'
_diffrn_ambient_temperature 190(2)
_diffrn_detector_area_resol_mean 9
_diffrn_measured_fraction_theta_full 0.982
_diffrn_measured_fraction_theta_max 0.982
_diffrn_measurement_device_type KappaCCD
_diffrn_measurement_method 'CCD phi and omega scans'
_diffrn_radiation_monochromator graphite
_diffrn_radiation_source 'fine-focus sealed tube'
_diffrn_radiation_type MoK\a
_diffrn_radiation_wavelength 0.71073
_diffrn_reflns_av_R_equivalents 0.0198
_diffrn_reflns_av_sigmaI/netI 0.0233
_diffrn_reflns_limit_h_max 9
_diffrn_reflns_limit_h_min -6
_diffrn_reflns_limit_k_max 23
_diffrn_reflns_limit_k_min -23
_diffrn_reflns_limit_l_max 10
_diffrn_reflns_limit_l_min -10
_diffrn_reflns_number 13403
_diffrn_reflns_theta_full 27.48
_diffrn_reflns_theta_max 27.5
_diffrn_reflns_theta_min 3.0
_diffrn_standards_number 0
_exptl_absorpt_coefficient_mu 3.507
_exptl_absorpt_correction_T_max 0.5699
_exptl_absorpt_correction_T_min 0.4963
_exptl_absorpt_correction_type multi-scan
_exptl_absorpt_process_details 'HKL Scalepack (Otwinowski & Minor, 1997)'
_exptl_crystal_colour colorless
_exptl_crystal_density_diffrn 1.721
_exptl_crystal_density_method 'not measured'
_exptl_crystal_description prism
_exptl_crystal_F_000 584
_exptl_crystal_size_max 0.21
_exptl_crystal_size_mid 0.19
_exptl_crystal_size_min 0.16
_refine_diff_density_max 0.319
_refine_diff_density_min -0.471
_refine_diff_density_rms 0.055
_refine_ls_extinction_method none
_refine_ls_goodness_of_fit_ref 1.078
_refine_ls_hydrogen_treatment constr
_refine_ls_matrix_type full
_refine_ls_number_parameters 140
_refine_ls_number_reflns 2517
_refine_ls_number_restraints 0
_refine_ls_restrained_S_all 1.078
_refine_ls_R_factor_all 0.0267
_refine_ls_R_factor_gt 0.0224
_refine_ls_shift/su_max 0.018
_refine_ls_shift/su_mean 0.001
_refine_ls_structure_factor_coef Fsqd
_refine_ls_weighting_details 'calc w=1/[\s^2^(Fo^2^)+(0.0230P)^2^+0.5825P] where P=(Fo^2^+2Fc^2^)/3'
_refine_ls_weighting_scheme calc
_refine_ls_wR_factor_gt 0.0560
_refine_ls_wR_factor_ref 0.0582
_reflns_number_gt 2271
_reflns_number_total 2517
_reflns_threshold_expression >2sigma(I)
_cod_data_source_file b617097h.txt
_cod_data_source_block kok33
_cod_depositor_comments
;
The following automatic conversions were performed:
'_symmetry_cell_setting' value 'Monoclinic' changed to 'monoclinic'
according to '/home/saulius/struct/CIF-dictionaries/cif_core.dic'
dictionary named 'cif_core.dic' version 2.4.1 from 2010-06-29.

Automatic conversion script
Id: cif_fix_enum 1527 2010-12-29 10:47:43Z saulius 
;
_cod_original_cell_volume 1124.33(19)
_cod_original_sg_symbol_Hall '-P 2ybc '
_cod_original_sg_symbol_H-M 'P 2(1)/c '
_cod_database_code 7151067

loop_
_symmetry_equiv_pos_as_xyz
'x, y, z'
'-x, y+1/2, -z+1/2'
'-x, -y, -z'
'x, -y-1/2, z-1/2'

loop_
_atom_site_label
_atom_site_type_symbol
_atom_site_fract_x
_atom_site_fract_y
_atom_site_fract_z
_atom_site_U_iso_or_equiv
_atom_site_adp_type
_atom_site_occupancy
_atom_site_symmetry_multiplicity
_atom_site_calc_flag
_atom_site_refinement_flags
_atom_site_disorder_assembly
_atom_site_disorder_group
Se1 Se 0.44054(2) 0.451038(10) 0.77565(2) 0.02919(8) Uani 1 1 d . . .
S1 S 0.45119(6) 0.57533(3) 0.75871(6) 0.03126(11) Uani 1 1 d . . .
C1 C 0.2980(2) 0.57721(9) 0.5518(2) 0.0248(3) Uani 1 1 d . . .
N2 N 0.2225(2) 0.51643(8) 0.47103(18) 0.0251(3) Uani 1 1 d . . .
C3 C 0.2690(2) 0.45372(9) 0.5478(2) 0.0233(3) Uani 1 1 d . . .
C4 C 0.1999(2) 0.38599(9) 0.4767(2) 0.0246(3) Uani 1 1 d . . .
O5 O 0.39017(19) 0.33657(7) 0.73066(17) 0.0345(3) Uani 1 1 d . . .
C5 C 0.2734(2) 0.32545(10) 0.5830(2) 0.0280(4) Uani 1 1 d . . .
N6 N 0.2535(2) 0.63978(8) 0.47083(19) 0.0283(3) Uani 1 1 d . . .
C7 C 0.3325(3) 0.70763(10) 0.5531(3) 0.0357(4) Uani 1 1 d . . .
H7A H 0.3045 0.7131 0.6569 0.054 Uiso 1 1 calc R . .
H7B H 0.2780 0.7480 0.4771 0.054 Uiso 1 1 calc R . .
H7C H 0.4680 0.7072 0.5804 0.054 Uiso 1 1 calc R . .
C8 C 0.1287(3) 0.64169(10) 0.2956(2) 0.0333(4) Uani 1 1 d . . .
H8A H 0.1975 0.6275 0.2223 0.050 Uiso 1 1 calc R . .
H8B H 0.0799 0.6907 0.2668 0.050 Uiso 1 1 calc R . .
H8C H 0.0250 0.6081 0.2800 0.050 Uiso 1 1 calc R . .
O9 O -0.02278(19) 0.31952(7) 0.26356(17) 0.0380(3) Uani 1 1 d . . .
C9 C 0.0606(2) 0.37663(10) 0.3055(2) 0.0270(4) Uani 1 1 d . . .
C10 C 0.0183(3) 0.43679(11) 0.1795(3) 0.0378(5) Uani 1 1 d . . .
H10A H -0.0569 0.4182 0.0681 0.057 Uiso 1 1 calc R . .
H10B H 0.1353 0.4567 0.1753 0.057 Uiso 1 1 calc R . .
H10C H -0.0511 0.4748 0.2127 0.057 Uiso 1 1 calc R . .
C11 C 0.2280(3) 0.24791(10) 0.5347(3) 0.0365(4) Uani 1 1 d . . .
H11A H 0.3180 0.2166 0.6171 0.055 Uiso 1 1 calc R . .
H11B H 0.2346 0.2394 0.4227 0.055 Uiso 1 1 calc R . .
H11C H 0.1019 0.2371 0.5327 0.055 Uiso 1 1 calc R . .

loop_
_atom_site_aniso_label
_atom_site_aniso_U_11
_atom_site_aniso_U_22
_atom_site_aniso_U_33
_atom_site_aniso_U_23
_atom_site_aniso_U_13
_atom_site_aniso_U_12
Se1 0.03166(12) 0.02844(11) 0.02346(11) 0.00210(7) 0.00461(8) 0.00219(7)
S1 0.0337(2) 0.0278(2) 0.0272(2) -0.00302(17) 0.00420(19) -0.00277(17)
C1 0.0264(8) 0.0233(8) 0.0254(9) 0.0001(6) 0.0098(7) 0.0000(6)
N2 0.0285(7) 0.0205(7) 0.0252(8) 0.0008(6) 0.0080(6) 0.0000(5)
C3 0.0235(8) 0.0256(9) 0.0214(8) 0.0014(6) 0.0086(7) 0.0019(6)
C4 0.0265(8) 0.0228(8) 0.0261(9) 0.0009(7) 0.0113(7) 0.0009(6)
O5 0.0429(7) 0.0264(7) 0.0307(7) 0.0050(5) 0.0084(6) 0.0033(6)
C5 0.0310(9) 0.0251(8) 0.0307(10) 0.0022(7) 0.0141(8) 0.0021(7)
N6 0.0337(8) 0.0197(7) 0.0302(8) -0.0003(6) 0.0096(6) -0.0018(6)
C7 0.0428(11) 0.0216(9) 0.0425(11) -0.0031(8) 0.0147(9) -0.0033(7)
C8 0.0385(10) 0.0265(9) 0.0317(10) 0.0047(7) 0.0080(8) 0.0032(7)
O9 0.0413(7) 0.0272(7) 0.0403(8) -0.0053(6) 0.0079(6) -0.0052(6)
C9 0.0275(9) 0.0252(8) 0.0294(9) -0.0034(7) 0.0115(7) 0.0012(7)
C10 0.0401(11) 0.0324(10) 0.0311(10) 0.0009(8) 0.0001(8) -0.0042(8)
C11 0.0438(11) 0.0229(9) 0.0413(11) 0.0044(8) 0.0132(9) 0.0027(8)

loop_
_atom_type_symbol
_atom_type_description
_atom_type_scat_dispersion_real
_atom_type_scat_dispersion_imag
_atom_type_scat_source
C C 0.0033 0.0016 'International Tables Vol C Tables 4.2.6.8 and 6.1.1.4'
H H 0.0000 0.0000 'International Tables Vol C Tables 4.2.6.8 and 6.1.1.4'
N N 0.0061 0.0033 'International Tables Vol C Tables 4.2.6.8 and 6.1.1.4'
O O 0.0106 0.0060 'International Tables Vol C Tables 4.2.6.8 and 6.1.1.4'
S S 0.1246 0.1234 'International Tables Vol C Tables 4.2.6.8 and 6.1.1.4'
Se Se -0.0929 2.2259 'International Tables Vol C Tables 4.2.6.8 and 6.1.1.4'

loop_
_geom_angle_atom_site_label_1
_geom_angle_atom_site_label_2
_geom_angle_atom_site_label_3
_geom_angle
_geom_angle_site_symmetry_1
_geom_angle_site_symmetry_3
_geom_angle_publ_flag
C3 Se1 O5 80.28(6) . . yes
C3 Se1 S1 86.46(5) . . yes
O5 Se1 S1 166.70(4) . . yes
C1 S1 Se1 93.25(6) . . yes
N6 C1 N2 118.83(16) . . yes
N6 C1 S1 119.98(13) . . yes
N2 C1 S1 121.19(13) . . yes
C3 N2 C1 119.67(16) . . yes
N2 C3 C4 125.22(16) . . yes
N2 C3 Se1 119.41(13) . . yes
C4 C3 Se1 115.37(12) . . yes
C3 C4 C5 115.06(15) . . yes
C3 C4 C9 123.79(15) . . yes
C5 C4 C9 121.15(16) . . yes
C5 O5 Se1 110.58(11) . . yes
O5 C5 C4 118.66(16) . . yes
O5 C5 C11 116.00(16) . . yes
C4 C5 C11 125.32(17) . . yes
C1 N6 C8 120.35(15) . . yes
C1 N6 C7 121.00(16) . . yes
C8 N6 C7 118.62(15) . . yes
N6 C7 H7A 109.5 . . ?
N6 C7 H7B 109.5 . . ?
H7A C7 H7B 109.5 . . ?
N6 C7 H7C 109.5 . . ?
H7A C7 H7C 109.5 . . ?
H7B C7 H7C 109.5 . . ?
N6 C8 H8A 109.5 . . ?
N6 C8 H8B 109.5 . . ?
H8A C8 H8B 109.5 . . ?
N6 C8 H8C 109.5 . . ?
H8A C8 H8C 109.5 . . ?
H8B C8 H8C 109.5 . . ?
O9 C9 C4 120.70(17) . . yes
O9 C9 C10 118.41(17) . . yes
C4 C9 C10 120.89(16) . . yes
C9 C10 H10A 109.5 . . ?
C9 C10 H10B 109.5 . . ?
H10A C10 H10B 109.5 . . ?
C9 C10 H10C 109.5 . . ?
H10A C10 H10C 109.5 . . ?
H10B C10 H10C 109.5 . . ?
C5 C11 H11A 109.5 . . ?
C5 C11 H11B 109.5 . . ?
H11A C11 H11B 109.5 . . ?
C5 C11 H11C 109.5 . . ?
H11A C11 H11C 109.5 . . ?
H11B C11 H11C 109.5 . . ?

loop_
_geom_bond_atom_site_label_1
_geom_bond_atom_site_label_2
_geom_bond_distance
_geom_bond_site_symmetry_2
_geom_bond_publ_flag
Se1 C3 1.9182(17) . yes
Se1 O5 2.1647(13) . yes
Se1 S1 2.3097(6) . yes
S1 C1 1.7348(18) . yes
C1 N6 1.329(2) . yes
C1 N2 1.339(2) . yes
N2 C3 1.318(2) . yes
C3 C4 1.412(2) . yes
C4 C5 1.425(2) . yes
C4 C9 1.479(2) . yes
O5 C5 1.274(2) . yes
C5 C11 1.501(3) . yes
N6 C8 1.457(2) . yes
N6 C7 1.461(2) . yes
C7 H7A 0.9800 . ?
C7 H7B 0.9800 . ?
C7 H7C 0.9800 . ?
C8 H8A 0.9800 . ?
C8 H8B 0.9800 . ?
C8 H8C 0.9800 . ?
O9 C9 1.222(2) . yes
C9 C10 1.498(3) . yes
C10 H10A 0.9800 . ?
C10 H10B 0.9800 . ?
C10 H10C 0.9800 . ?
C11 H11A 0.9800 . ?
C11 H11B 0.9800 . ?
C11 H11C 0.9800 . ?

loop_
_geom_torsion_atom_site_label_1
_geom_torsion_atom_site_label_2
_geom_torsion_atom_site_label_3
_geom_torsion_atom_site_label_4
_geom_torsion
_geom_torsion_site_symmetry_1
_geom_torsion_site_symmetry_2
_geom_torsion_site_symmetry_3
_geom_torsion_site_symmetry_4
_geom_torsion_publ_flag
C3 Se1 S1 C1 -0.62(7) . . . . ?
O5 Se1 S1 C1 3.66(18) . . . . ?
Se1 S1 C1 N6 -178.60(13) . . . . ?
Se1 S1 C1 N2 1.52(14) . . . . ?
N6 C1 N2 C3 178.11(15) . . . . ?
S1 C1 N2 C3 -2.0(2) . . . . ?
C1 N2 C3 C4 -179.90(15) . . . . ?
C1 N2 C3 Se1 1.2(2) . . . . ?
O5 Se1 C3 N2 -179.16(14) . . . . ?
S1 Se1 C3 N2 -0.16(13) . . . . ?
O5 Se1 C3 C4 1.88(12) . . . . ?
S1 Se1 C3 C4 -179.12(12) . . . . ?
N2 C3 C4 C5 178.86(15) . . . . ?
Se1 C3 C4 C5 -2.3(2) . . . . ?
N2 C3 C4 C9 -1.5(3) . . . . ?
Se1 C3 C4 C9 177.38(12) . . . . ?
C3 Se1 O5 C5 -1.30(12) . . . . ?
S1 Se1 O5 C5 -5.6(3) . . . . ?
Se1 O5 C5 C4 0.45(19) . . . . ?
Se1 O5 C5 C11 179.19(12) . . . . ?
C3 C4 C5 O5 1.1(2) . . . . ?
C9 C4 C5 O5 -178.55(15) . . . . ?
C3 C4 C5 C11 -177.53(16) . . . . ?
C9 C4 C5 C11 2.8(3) . . . . ?
N2 C1 N6 C8 -1.7(2) . . . . ?
S1 C1 N6 C8 178.38(13) . . . . ?
N2 C1 N6 C7 -179.79(16) . . . . ?
S1 C1 N6 C7 0.3(2) . . . . ?
C3 C4 C9 O9 -164.54(17) . . . . ?
C5 C4 C9 O9 15.1(3) . . . . ?
C3 C4 C9 C10 15.4(3) . . . . ?
C5 C4 C9 C10 -164.94(17) . . . . ?

loop_
_cod_related_entry_id
_cod_related_entry_database
_cod_related_entry_code
1 ChemSpider 17264456
